data_7705961
loop_
_publ_author_name
'Rendo\<sov\'a, Michaela'
'Gyepes, R\'obert'
'Maru\<s\<c\'akov\'a, Ivana Cinge\<lov\'a'
'Mudro\<nov\'a, Dagmar'
'Sabolov\'a, Danica'
'Kello, Martin'
'Vilkov\'a, M\'aria'
'Alm\'a\<si, Miroslav'
'Hunto\<sov\'a, Veronika'
'Zemek, Ond\<rej'
'Vargov\'a, Zuzana'

_publ_section_title
;
 An in vitro selective inhibitory effect of silver(i) aminoacidates
 against bacteria and intestinal cell lines and elucidation of the
 mechanism of action by means of DNA binding properties, DNA cleavage and
 cell cycle arrest.
;
_journal_issue 3
_journal_name_full 'Dalton transactions (Cambridge, England : 2003)'
_journal_page_first 936
_journal_page_last 953
_journal_paper_doi 10.1039/d0dt03332d
_journal_volume 50
_journal_year 2021
_chemical_absolute_configuration ad
_chemical_formula_moiety 'C8 H12 Ag3 N3 O11 [+ solvent]'
_chemical_formula_sum 'C8 H14 Ag3 N3 O12'
_chemical_formula_weight 667.83
_space_group_crystal_system orthorhombic
_space_group_IT_number 23
_space_group_name_Hall 'I 2 2'
_space_group_name_H-M_alt 'I 2 2 2'
_atom_sites_solution_hydrogens geom
_atom_sites_solution_primary direct
_audit_creation_method SHELXL-2018/3
_audit_update_record
;
2020-09-24 deposited with the CCDC.	2020-12-10 downloaded from the CCDC.
;
_cell_angle_alpha 90
_cell_angle_beta 90
_cell_angle_gamma 90
_cell_formula_units_Z 8
_cell_length_a 11.7530(7)
_cell_length_b 12.4417(7)
_cell_length_c 20.3709(11)
_cell_measurement_reflns_used 9048
_cell_measurement_temperature 120(2)
_cell_measurement_theta_max 27.5149
_cell_measurement_theta_min 3.4181
_cell_volume 2978.8(3)
_computing_structure_refinement 'SHELXL-2018/3 (Sheldrick, 2018)'
_computing_structure_solution 'SHELXT 2014/5 (Sheldrick, 2014)'
_diffrn_ambient_temperature 120(2)
_diffrn_measured_fraction_theta_full 0.996
_diffrn_measured_fraction_theta_max 0.990
_diffrn_measurement_device_type 'Bruker D8 VENTURE'
_diffrn_radiation_type MoK\a
_diffrn_radiation_wavelength 0.71073
_diffrn_reflns_av_R_equivalents 0.0366
_diffrn_reflns_av_unetI/netI 0.0110
_diffrn_reflns_Laue_measured_fraction_full 0.996
_diffrn_reflns_Laue_measured_fraction_max 0.990
_diffrn_reflns_limit_h_max 15
_diffrn_reflns_limit_h_min -15
_diffrn_reflns_limit_k_max 16
_diffrn_reflns_limit_k_min -16
_diffrn_reflns_limit_l_max 26
_diffrn_reflns_limit_l_min -26
_diffrn_reflns_number 95745
_diffrn_reflns_point_group_measured_fraction_full 0.997
_diffrn_reflns_point_group_measured_fraction_max 0.989
_diffrn_reflns_theta_full 25.242
_diffrn_reflns_theta_max 27.590
_diffrn_reflns_theta_min 3.112
_exptl_absorpt_coefficient_mu 3.983
_exptl_absorpt_correction_T_max 0.73
_exptl_absorpt_correction_T_min 0.37
_exptl_absorpt_correction_type 'Numerical Mu From Formula'
_exptl_absorpt_process_details
;
SADABS-2016/2 - Bruker AXS area detector scaling and absorption correction
;
_exptl_crystal_colour 'translucent colourless'
_exptl_crystal_density_diffrn 2.978
_exptl_crystal_description prism
_exptl_crystal_F_000 2560
_exptl_crystal_size_max 0.206
_exptl_crystal_size_mid 0.128
_exptl_crystal_size_min 0.063
_refine_diff_density_max 0.377
_refine_diff_density_min -0.816
_refine_diff_density_rms 0.143
_refine_ls_abs_structure_details
;
 Flack x determined using 1495 quotients [(I+)-(I-)]/[(I+)+(I-)]
 (Parsons, Flack and Wagner, Acta Cryst. B69 (2013) 249-259).
;
_refine_ls_abs_structure_Flack 0.011(6)
_refine_ls_extinction_method none
_refine_ls_goodness_of_fit_ref 1.211
_refine_ls_hydrogen_treatment constr
_refine_ls_matrix_type full
_refine_ls_number_parameters 239
_refine_ls_number_reflns 3455
_refine_ls_number_restraints 0
_refine_ls_restrained_S_all 1.211
_refine_ls_R_factor_all 0.0153
_refine_ls_R_factor_gt 0.0152
_refine_ls_shift/su_max 0.000
_refine_ls_shift/su_mean 0.000
_refine_ls_structure_factor_coef Fsqd
_refine_ls_weighting_details 'w=1/[\s^2^(Fo^2^)+(0.0207P)^2^+4.3047P] where P=(Fo^2^+2Fc^2^)/3'
_refine_ls_weighting_scheme calc
_refine_ls_wR_factor_gt 0.0389
_refine_ls_wR_factor_ref 0.0389
_reflns_Friedel_coverage 0.779
_reflns_Friedel_fraction_full 0.999
_reflns_Friedel_fraction_max 0.988
_reflns_number_gt 3437
_reflns_number_total 3455
_reflns_threshold_expression 'I > 2\s(I)'
_cod_data_source_file d0dt03332d2.cif
_cod_data_source_block agasp_sq
_cod_depositor_comments 'Adding full bibliography for 7705961--7705962.cif.'
_cod_database_code 7705961
_shelx_shelxl_version_number 2018/3
_shelx_space_group_comment
;
The symmetry employed for this shelxl refinement is uniquely defined
by the following loop, which should always be used as a source of
symmetry information in preference to the above space-group names.
They are only intended as comments.
;
_shelx_estimated_absorpt_t_min 0.494
_shelx_estimated_absorpt_t_max 0.787

loop_
_space_group_symop_operation_xyz
'x, y, z'
'-x, -y, z'
'x, -y, -z'
'-x, y, -z'
'x+1/2, y+1/2, z+1/2'
'-x+1/2, -y+1/2, z+1/2'
'x+1/2, -y+1/2, -z+1/2'
'-x+1/2, y+1/2, -z+1/2'

loop_
_atom_site_label
_atom_site_type_symbol
_atom_site_fract_x
_atom_site_fract_y
_atom_site_fract_z
_atom_site_U_iso_or_equiv
_atom_site_adp_type
_atom_site_occupancy
_atom_site_site_symmetry_order
_atom_site_calc_flag
_atom_site_refinement_flags_posn
_atom_site_refinement_flags_adp
_atom_site_refinement_flags_occupancy
_atom_site_disorder_assembly
_atom_site_disorder_group
Ag1 Ag 0.000000 0.38244(3) 0.000000 0.01356(8) Uani 1 2 d S T P . .
O1 O -0.0528(2) 0.2575(2) 0.09631(13) 0.0155(5) Uani 1 1 d . . . . .
C1 C -0.0105(3) 0.1817(3) 0.12915(15) 0.0099(6) Uani 1 1 d . . . . .
O2 O -0.0626(2) 0.1207(2) 0.16716(13) 0.0165(5) Uani 1 1 d . . . . .
C2 C 0.1184(3) 0.1653(3) 0.12014(16) 0.0095(6) Uani 1 1 d . . . . .
H2 H 0.157687 0.235974 0.125795 0.011 Uiso 1 1 calc R U . . .
N1 N 0.1619(3) 0.0887(2) 0.17052(15) 0.0123(6) Uani 1 1 d . . . . .
H1A H 0.117698 0.028614 0.170798 0.018 Uiso 1 1 calc R U . . .
H1B H 0.159664 0.120327 0.210768 0.018 Uiso 1 1 calc R U . . .
H1C H 0.234900 0.070286 0.160736 0.018 Uiso 1 1 calc R U . . .
C3 C 0.1445(3) 0.1217(3) 0.05152(15) 0.0095(6) Uani 1 1 d . . . . .
H3A H 0.113602 0.047856 0.048060 0.011 Uiso 1 1 calc R U . . .
H3B H 0.104537 0.166663 0.018731 0.011 Uiso 1 1 calc R U . . .
C4 C 0.2713(3) 0.1190(3) 0.03438(16) 0.0093(6) Uani 1 1 d . . . . .
O3 O 0.3414(2) 0.1183(2) 0.08107(12) 0.0136(5) Uani 1 1 d . . . . .
O4 O 0.7061(2) 0.1158(2) 0.02571(12) 0.0135(5) Uani 1 1 d . . . . .
Ag2 Ag 0.000000 0.500000 0.12467(2) 0.02066(10) Uani 1 2 d S T P . .
O5 O 0.1812(2) 0.3728(2) 0.02418(13) 0.0138(5) Uani 1 1 d . . . . .
O6 O 0.1840(2) 0.4916(3) 0.10747(12) 0.0160(5) Uani 1 1 d . . . . .
C5 C 0.2305(3) 0.4269(3) 0.06763(17) 0.0103(6) Uani 1 1 d . . . . .
C6 C 0.3590(3) 0.4139(3) 0.07422(16) 0.0105(6) Uani 1 1 d . . . . .
H6A H 0.395023 0.485842 0.073798 0.013 Uiso 1 1 calc R U . . .
H6B H 0.388127 0.373335 0.035941 0.013 Uiso 1 1 calc R U . . .
C7 C 0.3931(3) 0.3550(3) 0.13744(16) 0.0093(6) Uani 1 1 d . . . . .
H7 H 0.361863 0.280333 0.135589 0.011 Uiso 1 1 calc R U . . .
N2 N 0.3475(3) 0.4088(3) 0.19729(14) 0.0133(6) Uani 1 1 d . . . . .
H2A H 0.365292 0.480001 0.196138 0.020 Uiso 1 1 calc R U . . .
H2B H 0.378873 0.378379 0.233659 0.020 Uiso 1 1 calc R U . . .
H2C H 0.270582 0.400978 0.198625 0.020 Uiso 1 1 calc R U . . .
C8 C 0.5232(3) 0.3481(3) 0.14259(16) 0.0092(6) Uani 1 1 d . . . . .
O7 O 0.5725(2) 0.3105(2) 0.09214(13) 0.0127(5) Uani 1 1 d . . . . .
O8 O 0.5697(2) 0.3804(2) 0.19356(12) 0.0145(5) Uani 1 1 d . . . . .
O9 O 0.6012(3) 0.1220(3) 0.28032(13) 0.0238(6) Uani 1 1 d . . . . .
N3 N 0.5942(3) 0.1143(3) 0.21861(15) 0.0159(6) Uani 1 1 d . . . . .
O10 O 0.6806(3) 0.0975(3) 0.18525(14) 0.0239(6) Uani 1 1 d . . . . .
O11 O 0.4994(3) 0.1220(3) 0.19134(15) 0.0274(6) Uani 1 1 d . . . . .
Ag3 Ag 0.53132(2) 0.11248(2) 0.06743(2) 0.01397(7) Uani 1 1 d . . . . .
Ag4A Ag 0.7586(5) 0.2668(4) 0.1056(2) 0.0193(7) Uani 0.2739 1 d . . P A 1
Ag4B Ag 0.75941(18) 0.28969(13) 0.09352(9) 0.0153(2) Uani 0.726 1 d . . P A 2

loop_
_atom_site_aniso_label
_atom_site_aniso_U_11
_atom_site_aniso_U_22
_atom_site_aniso_U_33
_atom_site_aniso_U_23
_atom_site_aniso_U_13
_atom_site_aniso_U_12
Ag1 0.00643(16) 0.01307(16) 0.02117(17) 0.000 -0.00556(14) 0.000
O1 0.0083(12) 0.0212(13) 0.0170(12) 0.0063(11) 0.0003(10) 0.0025(10)
C1 0.0059(15) 0.0140(14) 0.0097(13) -0.0025(11) 0.0007(13) -0.0007(13)
O2 0.0095(12) 0.0211(13) 0.0189(12) 0.0066(11) 0.0047(10) -0.0016(10)
C2 0.0074(16) 0.0104(15) 0.0105(15) -0.0006(12) -0.0007(12) 0.0001(12)
N1 0.0099(14) 0.0157(15) 0.0113(13) 0.0051(11) -0.0008(11) -0.0006(11)
C3 0.0064(15) 0.0128(15) 0.0092(14) -0.0006(12) 0.0007(11) 0.0003(13)
C4 0.0068(15) 0.0077(14) 0.0135(15) -0.0020(12) 0.0030(12) -0.0008(13)
O3 0.0072(11) 0.0190(12) 0.0145(11) -0.0035(10) 0.0009(9) -0.0015(11)
O4 0.0101(12) 0.0171(12) 0.0133(11) -0.0012(11) 0.0040(9) -0.0015(11)
Ag2 0.00795(18) 0.0406(2) 0.01339(17) 0.000 0.000 0.00912(17)
O5 0.0075(12) 0.0152(13) 0.0187(11) -0.0009(10) -0.0042(10) -0.0010(10)
O6 0.0094(12) 0.0235(13) 0.0150(11) -0.0019(11) 0.0006(10) 0.0033(11)
C5 0.0074(16) 0.0124(14) 0.0111(14) 0.0054(12) 0.0010(13) -0.0010(12)
C6 0.0064(16) 0.0150(16) 0.0102(14) 0.0005(13) -0.0008(12) 0.0001(12)
C7 0.0065(16) 0.0134(15) 0.0081(14) -0.0010(12) -0.0001(12) 0.0001(12)
N2 0.0067(14) 0.0216(16) 0.0115(13) -0.0049(12) 0.0007(11) 0.0007(11)
C8 0.0064(16) 0.0090(14) 0.0122(14) 0.0014(11) 0.0012(12) 0.0004(12)
O7 0.0076(11) 0.0144(12) 0.0161(12) -0.0033(10) 0.0026(10) 0.0004(9)
O8 0.0109(12) 0.0193(12) 0.0134(11) -0.0008(10) -0.0050(9) -0.0003(11)
O9 0.0175(15) 0.0436(17) 0.0103(12) 0.0014(13) 0.0001(10) 0.0014(14)
N3 0.0155(16) 0.0179(14) 0.0142(14) 0.0030(13) -0.0045(11) 0.0004(14)
O10 0.0222(15) 0.0308(16) 0.0187(13) -0.0030(12) 0.0070(11) 0.0026(13)
O11 0.0170(14) 0.0364(16) 0.0288(14) 0.0095(13) -0.0099(13) -0.0043(14)
Ag3 0.00855(13) 0.01607(12) 0.01730(12) -0.00348(10) 0.00554(9) -0.00243(10)
Ag4A 0.0043(7) 0.0222(16) 0.031(2) -0.0039(10) -0.0004(12) 0.0024(11)
Ag4B 0.0049(2) 0.0238(6) 0.0172(5) 0.0000(3) 0.0007(3) 0.0018(4)

loop_
_atom_type_symbol
_atom_type_description
_atom_type_scat_dispersion_real
_atom_type_scat_dispersion_imag
_atom_type_scat_source
C C 0.0033 0.0016 'International Tables Vol C Tables 4.2.6.8 and 6.1.1.4'
H H 0.0000 0.0000 'International Tables Vol C Tables 4.2.6.8 and 6.1.1.4'
Ag Ag -0.8971 1.1015 'International Tables Vol C Tables 4.2.6.8 and 6.1.1.4'
N N 0.0061 0.0033 'International Tables Vol C Tables 4.2.6.8 and 6.1.1.4'
O O 0.0106 0.0060 'International Tables Vol C Tables 4.2.6.8 and 6.1.1.4'

loop_
_geom_angle_atom_site_label_1
_geom_angle_atom_site_label_2
_geom_angle_atom_site_label_3
_geom_angle
_geom_angle_site_symmetry_1
_geom_angle_site_symmetry_3
_geom_angle_publ_flag
O5 Ag1 O5 173.74(14) . 4 ?
O5 Ag1 O1 91.71(9) . . ?
O5 Ag1 O1 84.51(9) 4 . ?
O5 Ag1 O1 84.51(9) . 4 ?
O5 Ag1 O1 91.71(9) 4 4 ?
O1 Ag1 O1 105.85(13) . 4 ?
O5 Ag1 Ag1 93.13(7) . 2_565 ?
O5 Ag1 Ag1 93.13(7) 4 2_565 ?
O1 Ag1 Ag1 127.08(6) . 2_565 ?
O1 Ag1 Ag1 127.07(6) 4 2_565 ?
O5 Ag1 Ag2 102.84(7) . 3_565 ?
O5 Ag1 Ag2 80.34(7) 4 3_565 ?
O1 Ag1 Ag2 163.76(6) . 3_565 ?
O1 Ag1 Ag2 69.00(6) 4 3_565 ?
Ag1 Ag1 Ag2 60.059(8) 2_565 3_565 ?
O5 Ag1 Ag2 80.35(7) . . ?
O5 Ag1 Ag2 102.84(7) 4 . ?
O1 Ag1 Ag2 69.00(6) . . ?
O1 Ag1 Ag2 163.76(6) 4 . ?
Ag1 Ag1 Ag2 60.059(8) 2_565 . ?
Ag2 Ag1 Ag2 120.119(15) 3_565 . ?
C1 O1 Ag4A 112.8(2) . 1_455 ?
C1 O1 Ag4B 122.4(2) . 1_455 ?
Ag4A O1 Ag4B 9.65(9) 1_455 1_455 ?
C1 O1 Ag1 139.5(2) . . ?
Ag4A O1 Ag1 105.81(13) 1_455 . ?
Ag4B O1 Ag1 96.29(10) 1_455 . ?
O2 C1 O1 126.4(3) . . ?
O2 C1 C2 118.5(3) . . ?
O1 C1 C2 115.1(3) . . ?
N1 C2 C3 109.4(3) . . ?
N1 C2 C1 109.9(3) . . ?
C3 C2 C1 110.7(3) . . ?
N1 C2 H2 108.9 . . ?
C3 C2 H2 108.9 . . ?
C1 C2 H2 108.9 . . ?
C2 N1 H1A 109.5 . . ?
C2 N1 H1B 109.5 . . ?
H1A N1 H1B 109.5 . . ?
C2 N1 H1C 109.5 . . ?
H1A N1 H1C 109.5 . . ?
H1B N1 H1C 109.5 . . ?
C4 C3 C2 114.3(3) . . ?
C4 C3 H3A 108.7 . . ?
C2 C3 H3A 108.7 . . ?
C4 C3 H3B 108.7 . . ?
C2 C3 H3B 108.7 . . ?
H3A C3 H3B 107.6 . . ?
O4 C4 O3 126.8(3) 4_655 . ?
O4 C4 C3 115.5(3) 4_655 . ?
O3 C4 C3 117.7(3) . . ?
C4 O3 Ag3 123.8(2) . . ?
C4 O4 Ag3 124.7(2) 4_655 . ?
C4 O4 Ag4A 123.2(3) 4_655 . ?
Ag3 O4 Ag4A 89.63(15) . . ?
O6 Ag2 O6 161.62(13) 2_565 . ?
O6 Ag2 Ag1 80.66(7) 2_565 2_565 ?
O6 Ag2 Ag1 83.42(7) . 2_565 ?
O6 Ag2 Ag1 83.42(7) 2_565 . ?
O6 Ag2 Ag1 80.66(7) . . ?
Ag1 Ag2 Ag1 59.881(15) 2_565 . ?
C5 O5 Ag1 125.4(2) . . ?
C5 O6 Ag2 123.9(2) . . ?
O5 C5 O6 126.4(3) . . ?
O5 C5 C6 117.6(3) . . ?
O6 C5 C6 116.0(3) . . ?
C5 C6 C7 112.5(3) . . ?
C5 C6 H6A 109.1 . . ?
C7 C6 H6A 109.1 . . ?
C5 C6 H6B 109.1 . . ?
C7 C6 H6B 109.1 . . ?
H6A C6 H6B 107.8 . . ?
N2 C7 C8 109.1(3) . . ?
N2 C7 C6 112.2(3) . . ?
C8 C7 C6 110.2(3) . . ?
N2 C7 H7 108.4 . . ?
C8 C7 H7 108.4 . . ?
C6 C7 H7 108.4 . . ?
C7 N2 H2A 109.5 . . ?
C7 N2 H2B 109.5 . . ?
H2A N2 H2B 109.5 . . ?
C7 N2 H2C 109.5 . . ?
H2A N2 H2C 109.5 . . ?
H2B N2 H2C 109.5 . . ?
O8 C8 O7 126.6(3) . . ?
O8 C8 C7 118.6(3) . . ?
O7 C8 C7 114.9(3) . . ?
C8 O7 Ag4B 119.1(2) . . ?
C8 O7 Ag4A 115.5(3) . . ?
C8 O7 Ag3 115.3(2) . . ?
Ag4B O7 Ag3 94.44(10) . . ?
Ag4A O7 Ag3 88.56(15) . . ?
O10 N3 O11 120.0(3) . . ?
O10 N3 O9 120.3(3) . . ?
O11 N3 O9 119.7(3) . . ?
N3 O11 Ag3 107.8(2) . . ?
O4 Ag3 O3 164.36(9) . . ?
O4 Ag3 O11 120.83(10) . . ?
O3 Ag3 O11 74.38(10) . . ?
O4 Ag3 O7 83.25(9) . . ?
O3 Ag3 O7 97.62(9) . . ?
O11 Ag3 O7 77.82(9) . . ?
O4 Ag3 Ag3 82.53(7) . 4_655 ?
O3 Ag3 Ag3 82.10(6) . 4_655 ?
O11 Ag3 Ag3 156.40(8) . 4_655 ?
O7 Ag3 Ag3 103.81(6) . 4_655 ?
O4 Ag3 Ag3 104.66(8) . 2_655 ?
O3 Ag3 Ag3 77.21(7) . 2_655 ?
O11 Ag3 Ag3 90.42(7) . 2_655 ?
O7 Ag3 Ag3 168.11(6) . 2_655 ?
Ag3 Ag3 Ag3 86.225(5) 4_655 2_655 ?
O1 Ag4A O7 163.90(19) 1_655 . ?
O1 Ag4A O4 98.5(2) 1_655 . ?
O7 Ag4A O4 82.4(2) . . ?
O7 Ag4B O1 176.37(12) . 1_655 ?

loop_
_geom_bond_atom_site_label_1
_geom_bond_atom_site_label_2
_geom_bond_distance
_geom_bond_site_symmetry_2
_geom_bond_publ_flag
Ag1 O5 2.189(3) . ?
Ag1 O5 2.189(3) 4 ?
Ag1 O1 2.579(3) . ?
Ag1 O1 2.579(3) 4 ?
Ag1 Ag1 2.9254(8) 2_565 ?
Ag1 Ag2 2.9307(4) 3_565 ?
Ag1 Ag2 2.9307(4) . ?
O1 C1 1.258(4) . ?
O1 Ag4A 2.228(6) 1_455 ?
O1 Ag4B 2.244(3) 1_455 ?
C1 O2 1.245(4) . ?
C1 C2 1.539(5) . ?
C2 N1 1.491(4) . ?
C2 C3 1.531(4) . ?
C2 H2 1.0000 . ?
N1 H1A 0.9100 . ?
N1 H1B 0.9100 . ?
N1 H1C 0.9100 . ?
C3 C4 1.531(5) . ?
C3 H3A 0.9900 . ?
C3 H3B 0.9900 . ?
C4 O4 1.253(4) 4_655 ?
C4 O3 1.259(4) . ?
O3 Ag3 2.250(2) . ?
O4 Ag3 2.224(3) . ?
O4 Ag4A 2.560(6) . ?
Ag2 O6 2.194(3) 2_565 ?
Ag2 O6 2.194(3) . ?
O5 C5 1.253(4) . ?
O6 C5 1.267(4) . ?
C5 C6 1.525(5) . ?
C6 C7 1.535(5) . ?
C6 H6A 0.9900 . ?
C6 H6B 0.9900 . ?
C7 N2 1.491(4) . ?
C7 C8 1.535(5) . ?
C7 H7 1.0000 . ?
N2 H2A 0.9100 . ?
N2 H2B 0.9100 . ?
N2 H2C 0.9100 . ?
C8 O8 1.240(4) . ?
C8 O7 1.269(4) . ?
O7 Ag4B 2.212(3) . ?
O7 Ag4A 2.271(6) . ?
O7 Ag3 2.561(2) . ?
O9 N3 1.263(4) . ?
N3 O10 1.240(5) . ?
N3 O11 1.249(5) . ?
O11 Ag3 2.555(3) . ?
Ag3 Ag3 2.8441(6) 4_655 ?
Ag3 Ag3 2.8942(6) 2_655 ?

loop_
_geom_hbond_atom_site_label_D
_geom_hbond_atom_site_label_H
_geom_hbond_atom_site_label_A
_geom_hbond_distance_DH
_geom_hbond_distance_HA
_geom_hbond_distance_DA
_geom_hbond_angle_DHA
_geom_hbond_site_symmetry_A
_geom_hbond_publ_flag
N1 H1A O2 0.91 1.97 2.855(4) 164 2 yes
N1 H1B O8 0.91 2.22 2.998(4) 144 7_455 yes
N1 H1C O3 0.91 2.13 2.812(4) 131 . yes
N1 H1C O10 0.91 2.37 2.980(4) 125 2_655 yes
C6 H6A O7 0.99 2.59 3.540(4) 161 2_665 yes
C7 H7 O3 1.00 2.31 3.220(4) 150 . yes
N2 H2A O8 0.91 1.90 2.798(4) 170 2_665 yes
N2 H2B O2 0.91 2.13 2.979(4) 154 7 yes
N2 H2C O6 0.91 2.40 2.846(4) 110 . yes
N2 H2C O9 0.91 2.06 2.955(4) 170 7_455 yes
N2 H2C O10 0.91 2.59 3.095(4) 116 7_455 yes

loop_
_geom_torsion_atom_site_label_1
_geom_torsion_atom_site_label_2
_geom_torsion_atom_site_label_3
_geom_torsion_atom_site_label_4
_geom_torsion
_geom_torsion_site_symmetry_1
_geom_torsion_site_symmetry_2
_geom_torsion_site_symmetry_3
_geom_torsion_site_symmetry_4
_geom_torsion_publ_flag
Ag4A O1 C1 O2 -4.9(5) 1_455 . . . ?
Ag4B O1 C1 O2 -5.4(5) 1_455 . . . ?
Ag1 O1 C1 O2 -166.3(3) . . . . ?
Ag4A O1 C1 C2 175.1(3) 1_455 . . . ?
Ag4B O1 C1 C2 174.5(2) 1_455 . . . ?
Ag1 O1 C1 C2 13.7(5) . . . . ?
O2 C1 C2 N1 -11.0(4) . . . . ?
O1 C1 C2 N1 169.1(3) . . . . ?
O2 C1 C2 C3 110.0(3) . . . . ?
O1 C1 C2 C3 -69.9(4) . . . . ?
N1 C2 C3 C4 -67.6(4) . . . . ?
C1 C2 C3 C4 171.2(3) . . . . ?
C2 C3 C4 O4 -159.1(3) . . . 4_655 ?
C2 C3 C4 O3 22.1(5) . . . . ?
O4 C4 O3 Ag3 0.6(6) 4_655 . . . ?
C3 C4 O3 Ag3 179.3(2) . . . . ?
Ag1 O5 C5 O6 4.3(5) . . . . ?
Ag1 O5 C5 C6 -176.2(2) . . . . ?
Ag2 O6 C5 O5 13.7(5) . . . . ?
Ag2 O6 C5 C6 -165.8(2) . . . . ?
O5 C5 C6 C7 -110.0(3) . . . . ?
O6 C5 C6 C7 69.6(4) . . . . ?
C5 C6 C7 N2 -56.1(4) . . . . ?
C5 C6 C7 C8 -177.9(3) . . . . ?
N2 C7 C8 O8 3.6(4) . . . . ?
C6 C7 C8 O8 127.2(3) . . . . ?
N2 C7 C8 O7 -175.2(3) . . . . ?
C6 C7 C8 O7 -51.6(4) . . . . ?
O8 C8 O7 Ag4B 3.7(5) . . . . ?
C7 C8 O7 Ag4B -177.7(2) . . . . ?
O8 C8 O7 Ag4A 13.6(5) . . . . ?
C7 C8 O7 Ag4A -167.7(2) . . . . ?
O8 C8 O7 Ag3 114.8(3) . . . . ?
C7 C8 O7 Ag3 -66.5(3) . . . . ?
O10 N3 O11 Ag3 -4.4(4) . . . . ?
O9 N3 O11 Ag3 176.6(3) . . . . ?
